data_1505071
loop_
_publ_author_name
'Sun, Duoli'
'Rosokha, Sergiy V.'
'Kochi, Jay K.'

_publ_section_title
;
 Reversible interchange of charge-transfer versus electron-transfer states
 in organic electron transfer via cross-exchanges between diamagnetic
 (donor/acceptor) dyads.
;
_journal_issue 24
_journal_name_full 'The journal of physical chemistry. B'
_journal_page_first 6655
_journal_page_last 6666
_journal_paper_doi 10.1021/jp068994o
_journal_volume 111
_journal_year 2007
_chemical_formula_moiety 'C12 H14 O4'
_chemical_formula_sum 'C12 H14 O4'
_chemical_formula_weight 222.23
_chemical_name_systematic
; 
 ? 
;
_space_group_IT_number 2
_symmetry_cell_setting triclinic
_symmetry_space_group_name_Hall '-P 1'
_symmetry_space_group_name_H-M 'P -1'
_atom_sites_solution_hydrogens geom
_atom_sites_solution_primary direct
_atom_sites_solution_secondary difmap
_audit_creation_method SHELXL-97
_cell_angle_alpha 75.221(3)
_cell_angle_beta 85.481(3)
_cell_angle_gamma 79.402(3)
_cell_formula_units_Z 1
_cell_length_a 5.8509(9)
_cell_length_b 6.7912(10)
_cell_length_c 7.6199(12)
_cell_measurement_reflns_used 2758
_cell_measurement_temperature 173(2)
_cell_measurement_theta_max 30.04
_cell_measurement_theta_min 2.77
_cell_volume 287.60(8)
_computing_cell_refinement 'SAINT V6.28 (BrukerAXS, 1997-2001)'
_computing_data_collection 'SMART V5.630 (BrukerAXS, 1997-2001)'
_computing_data_reduction 'SAINT & SADABS V2.06 (Sheldrick, 2000)'
_computing_molecular_graphics 'XP V5.06 (BrukerAXS, 1997-99)'
_computing_publication_material 'SHELXL-93, XCIF V5.05 (BrukerAXS, 1997-99)'
_computing_structure_refinement 'SHELXTL v. 6.12 (Sheldrick, 2001)'
_computing_structure_solution 'SHELXTL v. 6.12 (Sheldrick, 2001)'
_diffrn_ambient_temperature 173(2)
_diffrn_measured_fraction_theta_full 0.983
_diffrn_measured_fraction_theta_max 0.983
_diffrn_measurement_device 'Siemens SMART'
_diffrn_measurement_method
;
\w-scan, frame range 0.3 deg, hemisphere
;
_diffrn_radiation_monochromator graphite
_diffrn_radiation_source 'fine-focus sealed tube'
_diffrn_radiation_type MoK\a
_diffrn_radiation_wavelength 0.71073
_diffrn_reflns_av_R_equivalents 0.0486
_diffrn_reflns_av_sigmaI/netI 0.0344
_diffrn_reflns_limit_h_max 8
_diffrn_reflns_limit_h_min -8
_diffrn_reflns_limit_k_max 9
_diffrn_reflns_limit_k_min -9
_diffrn_reflns_limit_l_max 10
_diffrn_reflns_limit_l_min -10
_diffrn_reflns_number 4306
_diffrn_reflns_theta_full 30.04
_diffrn_reflns_theta_max 30.04
_diffrn_reflns_theta_min 2.77
_diffrn_standards_decay_% 0
_diffrn_standards_interval_count 0
_diffrn_standards_interval_time 0
_diffrn_standards_number none
_exptl_absorpt_coefficient_mu 0.096
_exptl_absorpt_correction_type none
_exptl_crystal_colour colorless
_exptl_crystal_density_diffrn 1.283
_exptl_crystal_density_method 'not measured'
_exptl_crystal_description block
_exptl_crystal_F_000 118
_exptl_crystal_size_max 0.40
_exptl_crystal_size_mid 0.30
_exptl_crystal_size_min 0.20
_refine_diff_density_max 0.437
_refine_diff_density_min -0.338
_refine_diff_density_rms 0.076
_refine_ls_extinction_coef none
_refine_ls_extinction_expression Fc^*^=kFc[1+0.001xFc^2^\l^3^/sin(2\q)]^-1/4^
_refine_ls_extinction_method SHELXL
_refine_ls_goodness_of_fit_ref 1.330
_refine_ls_hydrogen_treatment constr
_refine_ls_matrix_type full
_refine_ls_number_parameters 76
_refine_ls_number_reflns 1657
_refine_ls_number_restraints 0
_refine_ls_restrained_S_all 1.330
_refine_ls_R_factor_all 0.0611
_refine_ls_R_factor_gt 0.0579
_refine_ls_shift/su_max 0.000
_refine_ls_shift/su_mean 0.000
_refine_ls_structure_factor_coef Fsqd
_refine_ls_weighting_details 'calc w=1/[\s^2^(Fo^2^)+(0.0713P)^2^+0.2138P] where P=(Fo^2^+2Fc^2^)/3'
_refine_ls_weighting_scheme calc
_refine_ls_wR_factor_gt 0.1997
_refine_ls_wR_factor_ref 0.2011
_reflns_number_gt 1503
_reflns_number_total 1657
_reflns_threshold_expression >2sigma(I)
_cod_data_source_file jp068994osi20061228_020626.cif
_cod_data_source_block sun13
_cod_depositor_comments
;
The following automatic conversions were performed:

'_symmetry_cell_setting' value 'Triclinic' changed to 'triclinic'
according to /home/saulius/struct/CIF-dictionaries/cif_core.dic
dictionary named 'cif_core.dic' version 2.4.1 from 2010-06-29.

Automatic conversion script
Id: cif_fix_values 1715 2011-07-08 13:25:40Z adriana 
;
_cod_database_code 1505071

loop_
_symmetry_equiv_pos_as_xyz
'x, y, z'
'-x, -y, -z'

loop_
_atom_site_label
_atom_site_type_symbol
_atom_site_fract_x
_atom_site_fract_y
_atom_site_fract_z
_atom_site_U_iso_or_equiv
_atom_site_adp_type
_atom_site_occupancy
_atom_site_symmetry_multiplicity
_atom_site_calc_flag
_atom_site_refinement_flags
C1 C 0.3194(4) 0.2759(3) 0.2033(3) 0.0261(4) Uani 1 1 d .
C2 C 0.0764(3) 0.3291(3) 0.4391(3) 0.0229(4) Uani 1 1 d .
C3 C 0.1343(3) 0.5169(3) 0.3462(2) 0.0226(4) Uani 1 1 d .
C4 C 0.0608(3) 0.6977(3) 0.4026(3) 0.0245(4) Uani 1 1 d .
H4 H 0.1006 0.8272 0.3390 0.029 Uiso 1 1 calc R
C11 C 0.2647(4) 0.2359(4) 0.0271(3) 0.0331(5) Uani 1 1 d .
H11A H 0.2934 0.0867 0.0372 0.050 Uiso 1 1 calc R
H11B H 0.3640 0.3030 -0.0711 0.050 Uiso 1 1 calc R
H11C H 0.1009 0.2919 0.0005 0.050 Uiso 1 1 calc R
C12 C 0.5676(4) 0.1983(4) 0.2595(3) 0.0388(5) Uani 1 1 d .
H12A H 0.5890 0.2332 0.3736 0.058 Uiso 1 1 calc R
H12B H 0.6726 0.2632 0.1648 0.058 Uiso 1 1 calc R
H12C H 0.6027 0.0480 0.2767 0.058 Uiso 1 1 calc R
O1 O 0.1641(3) 0.1812(2) 0.3455(2) 0.0295(4) Uani 1 1 d .
O2 O 0.2633(3) 0.4967(2) 0.19025(19) 0.0291(4) Uani 1 1 d .

loop_
_atom_site_aniso_label
_atom_site_aniso_U_11
_atom_site_aniso_U_22
_atom_site_aniso_U_33
_atom_site_aniso_U_23
_atom_site_aniso_U_13
_atom_site_aniso_U_12
C1 0.0294(9) 0.0237(9) 0.0249(9) -0.0082(7) 0.0021(7) -0.0022(7)
C2 0.0267(9) 0.0189(8) 0.0244(9) -0.0082(6) -0.0006(7) -0.0036(6)
C3 0.0252(8) 0.0225(8) 0.0207(8) -0.0063(6) 0.0015(6) -0.0053(6)
C4 0.0310(9) 0.0188(8) 0.0244(9) -0.0055(6) 0.0022(7) -0.0072(7)
C11 0.0374(11) 0.0355(11) 0.0281(10) -0.0144(8) -0.0017(8) -0.0012(8)
C12 0.0319(11) 0.0426(13) 0.0391(12) -0.0071(10) -0.0066(9) -0.0009(9)
O1 0.0389(8) 0.0214(7) 0.0298(8) -0.0114(6) 0.0094(6) -0.0068(6)
O2 0.0382(8) 0.0235(7) 0.0252(7) -0.0081(5) 0.0085(6) -0.0058(6)

loop_
_atom_type_symbol
_atom_type_description
_atom_type_scat_dispersion_real
_atom_type_scat_dispersion_imag
_atom_type_scat_source
C C 0.0033 0.0016 'International Tables Vol C Tables 4.2.6.8 and 6.1.1.4'
H H 0.0000 0.0000 'International Tables Vol C Tables 4.2.6.8 and 6.1.1.4'
O O 0.0106 0.0060 'International Tables Vol C Tables 4.2.6.8 and 6.1.1.4'

loop_
_geom_angle_atom_site_label_1
_geom_angle_atom_site_label_2
_geom_angle_atom_site_label_3
_geom_angle
_geom_angle_site_symmetry_1
_geom_angle_site_symmetry_3
O1 C1 O2 105.79(14) . .
O1 C1 C11 108.41(17) . .
O2 C1 C11 108.93(17) . .
O1 C1 C12 109.25(17) . .
O2 C1 C12 109.27(18) . .
C11 C1 C12 114.81(18) . .
C3 C2 O1 109.81(16) . .
C3 C2 C4 123.47(17) . 2_566
O1 C2 C4 126.63(17) . 2_566
C2 C3 O2 110.08(16) . .
C2 C3 C4 123.14(17) . .
O2 C3 C4 126.72(17) . .
C3 C4 C2 113.38(16) . 2_566
C3 C4 H4 123.3 . .
C2 C4 H4 123.3 2_566 .
C1 C11 H11A 109.5 . .
C1 C11 H11B 109.5 . .
H11A C11 H11B 109.5 . .
C1 C11 H11C 109.5 . .
H11A C11 H11C 109.5 . .
H11B C11 H11C 109.5 . .
C1 C12 H12A 109.5 . .
C1 C12 H12B 109.5 . .
H12A C12 H12B 109.5 . .
C1 C12 H12C 109.5 . .
H12A C12 H12C 109.5 . .
H12B C12 H12C 109.5 . .
C2 O1 C1 105.94(14) . .
C3 O2 C1 105.78(14) . .

loop_
_geom_bond_atom_site_label_1
_geom_bond_atom_site_label_2
_geom_bond_distance
_geom_bond_site_symmetry_2
C1 O1 1.455(2) .
C1 O2 1.454(2) .
C1 C11 1.505(3) .
C1 C12 1.507(3) .
C2 C3 1.379(3) .
C2 O1 1.378(2) .
C2 C4 1.387(3) 2_566
C3 O2 1.380(2) .
C3 C4 1.386(2) .
C4 C2 1.387(3) 2_566
C4 H4 0.9500 .
C11 H11A 0.9800 .
C11 H11B 0.9800 .
C11 H11C 0.9800 .
C12 H12A 0.9800 .
C12 H12B 0.9800 .
C12 H12C 0.9800 .
